data_7111494
loop_
_publ_author_name
'Wiznycia, Alexander V.'
'Desper, John'
'Levy, Christopher J.'

_publ_section_title
;
 Iron(ii) and zinc(ii) monohelical binaphthyl salen complexes
;
_journal_issue 37
_journal_name_full 'Chemical Communications'
_journal_page_first 4693
_journal_page_last 4695
_journal_paper_doi 10.1039/b508538a
_journal_year 2005
_chemical_formula_moiety
;
(C50 H30 N2 O2 Fe) (C H2 Cl2)
;
_chemical_formula_sum 'C51 H32 Cl2 Fe N2 O2'
_chemical_formula_weight 831.54
_chemical_name_common 'Fe(ii)/binaphthyl bis(phenanthrenolate)imine'
_chemical_name_systematic
;
Fe(II)/binaphthyl bis(phenanthrenolate)imine
;
_space_group_IT_number 2
_symmetry_cell_setting triclinic
_symmetry_space_group_name_Hall '-P 1'
_symmetry_space_group_name_H-M 'P -1'
_atom_sites_solution_hydrogens geom
_atom_sites_solution_primary direct
_atom_sites_solution_secondary difmap
_audit_creation_method SHELXL-97
_cell_angle_alpha 99.736(6)
_cell_angle_beta 104.006(6)
_cell_angle_gamma 94.156(4)
_cell_formula_units_Z 4
_cell_length_a 13.1443(12)
_cell_length_b 16.4557(15)
_cell_length_c 18.9601(17)
_cell_measurement_reflns_used 1833
_cell_measurement_temperature 173(2)
_cell_measurement_theta_max 25.50
_cell_measurement_theta_min 2.50
_cell_volume 3894.1(6)
_computing_cell_refinement 'Bruker XSCANS'
_computing_data_collection 'Bruker XSCANS'
_computing_data_reduction 'Bruker SHELXTL'
_computing_molecular_graphics 'Bruker SHELXTL'
_computing_publication_material 'Bruker SHELXTL'
_computing_structure_refinement 'SHELXL-97 (Sheldrick, 1997)'
_computing_structure_solution 'SHELXS-97 (Sheldrick, 1990)'
_diffrn_ambient_temperature 173(2)
_diffrn_measured_fraction_theta_full 0.911
_diffrn_measured_fraction_theta_max 0.911
_diffrn_measurement_device_type 'CCD area detector'
_diffrn_measurement_method 'phi and omega scans'
_diffrn_radiation_monochromator graphite
_diffrn_radiation_source 'fine-focus sealed tube'
_diffrn_radiation_type MoK\a
_diffrn_radiation_wavelength 0.71073
_diffrn_reflns_av_R_equivalents 0.1024
_diffrn_reflns_av_sigmaI/netI 0.1408
_diffrn_reflns_limit_h_max 17
_diffrn_reflns_limit_h_min -17
_diffrn_reflns_limit_k_max 20
_diffrn_reflns_limit_k_min -21
_diffrn_reflns_limit_l_max 25
_diffrn_reflns_limit_l_min -25
_diffrn_reflns_number 49344
_diffrn_reflns_theta_full 28.39
_diffrn_reflns_theta_max 28.39
_diffrn_reflns_theta_min 1.26
_exptl_absorpt_coefficient_mu 0.571
_exptl_absorpt_correction_type none
_exptl_crystal_colour brown
_exptl_crystal_density_diffrn 1.418
_exptl_crystal_density_method 'not measured'
_exptl_crystal_description prism
_exptl_crystal_F_000 1712
_exptl_crystal_size_max 0.35
_exptl_crystal_size_mid 0.15
_exptl_crystal_size_min 0.15
_refine_diff_density_max 0.515
_refine_diff_density_min -0.771
_refine_diff_density_rms 0.071
_refine_ls_extinction_method none
_refine_ls_goodness_of_fit_ref 0.905
_refine_ls_hydrogen_treatment constr
_refine_ls_matrix_type full
_refine_ls_number_parameters 1045
_refine_ls_number_reflns 17792
_refine_ls_number_restraints 0
_refine_ls_restrained_S_all 0.905
_refine_ls_R_factor_all 0.1632
_refine_ls_R_factor_gt 0.0569
_refine_ls_shift/su_max 0.001
_refine_ls_shift/su_mean 0.000
_refine_ls_structure_factor_coef Fsqd
_refine_ls_weighting_details 'calc w=1/[\s^2^(Fo^2^)+(0.0600P)^2^+0.0000P] where P=(Fo^2^+2Fc^2^)/3'
_refine_ls_weighting_scheme calc
_refine_ls_wR_factor_gt 0.1255
_refine_ls_wR_factor_ref 0.1642
_reflns_number_gt 7587
_reflns_number_total 17792
_reflns_threshold_expression >2sigma(I)
_cod_data_source_file b508538asup1.cif
_cod_data_source_block Compound_(R)-9
_cod_depositor_comments
;
The following automatic conversions were performed:

'_symmetry_cell_setting' value 'Triclinic' changed to 'triclinic'
according to /home/saulius/struct/CIF-dictionaries/cif_core.dic
dictionary named 'cif_core.dic' version 2.4.2 from 2011-04-26.

Automatic conversion script
Id: cif_fix_values 1891 2012-01-12 08:04:46Z andrius 
;
_cod_original_sg_symbol_H-M P-1
_cod_database_code 7111494

loop_
_symmetry_equiv_pos_as_xyz
'x, y, z'
'-x, -y, -z'

loop_
_atom_site_label
_atom_site_type_symbol
_atom_site_fract_x
_atom_site_fract_y
_atom_site_fract_z
_atom_site_U_iso_or_equiv
_atom_site_adp_type
_atom_site_occupancy
_atom_site_symmetry_multiplicity
_atom_site_calc_flag
_atom_site_refinement_flags
C1 C 0.6428(4) 0.6001(3) 0.2743(3) 0.0672(14) Uani 1 1 d .
H1A H 0.6366 0.5389 0.2598 0.081 Uiso 1 1 calc R
H1B H 0.5899 0.6140 0.3024 0.081 Uiso 1 1 calc R
Cl1 Cl 0.76945(11) 0.63690(9) 0.33119(8) 0.0798(4) Uani 1 1 d .
Cl2 Cl 0.61647(11) 0.64330(10) 0.19500(7) 0.0821(4) Uani 1 1 d .
C2 C 0.8771(4) 0.9139(3) 0.2326(3) 0.0638(14) Uani 1 1 d .
H2A H 0.8884 0.9752 0.2467 0.077 Uiso 1 1 calc R
H2B H 0.9225 0.8967 0.1994 0.077 Uiso 1 1 calc R
Cl3 Cl 0.74523(11) 0.88263(9) 0.18494(8) 0.0791(4) Uani 1 1 d .
Cl4 Cl 0.91462(11) 0.87176(9) 0.31216(7) 0.0779(4) Uani 1 1 d .
Fe1 Fe 0.46475(4) 0.18555(3) 0.29862(3) 0.03463(16) Uani 1 1 d .
Fe2 Fe 0.06238(4) 0.32639(3) 0.20226(3) 0.03479(16) Uani 1 1 d .
C101 C 0.4166(3) 0.2809(2) 0.46336(19) 0.0284(8) Uani 1 1 d .
C102 C 0.3445(3) 0.2634(2) 0.3950(2) 0.0313(9) Uani 1 1 d .
N102 N 0.3423(2) 0.18792(18) 0.34475(16) 0.0326(7) Uani 1 1 d .
C103 C 0.2795(3) 0.3225(2) 0.3699(2) 0.0393(10) Uani 1 1 d .
H103 H 0.2322 0.3100 0.3219 0.047 Uiso 1 1 calc R
C104 C 0.2843(3) 0.3973(2) 0.4142(2) 0.0394(10) Uani 1 1 d .
H104 H 0.2374 0.4356 0.3979 0.047 Uiso 1 1 calc R
C105 C 0.3575(3) 0.4190(2) 0.4838(2) 0.0338(9) Uani 1 1 d .
C106 C 0.3671(3) 0.4980(2) 0.5285(2) 0.0420(10) Uani 1 1 d .
H106 H 0.3193 0.5361 0.5133 0.050 Uiso 1 1 calc R
C107 C 0.4429(3) 0.5206(2) 0.5926(2) 0.0424(10) Uani 1 1 d .
H107 H 0.4485 0.5744 0.6219 0.051 Uiso 1 1 calc R
C108 C 0.5137(3) 0.4648(2) 0.6163(2) 0.0374(10) Uani 1 1 d .
H108 H 0.5683 0.4815 0.6608 0.045 Uiso 1 1 calc R
C109 C 0.5041(3) 0.3867(2) 0.57559(19) 0.0320(9) Uani 1 1 d .
H109 H 0.5510 0.3489 0.5931 0.038 Uiso 1 1 calc R
C110 C 0.4264(3) 0.3607(2) 0.50811(19) 0.0305(9) Uani 1 1 d .
C111 C 0.4803(3) 0.2148(2) 0.48999(19) 0.0272(8) Uani 1 1 d .
C112 C 0.5566(3) 0.1873(2) 0.45740(19) 0.0299(9) Uani 1 1 d .
N112 N 0.5759(2) 0.21989(18) 0.39597(15) 0.0309(7) Uani 1 1 d .
C113 C 0.6133(3) 0.1216(2) 0.4796(2) 0.0380(10) Uani 1 1 d .
H113 H 0.6647 0.1024 0.4552 0.046 Uiso 1 1 calc R
C114 C 0.5943(3) 0.0866(2) 0.5348(2) 0.0378(10) Uani 1 1 d .
H114 H 0.6319 0.0421 0.5487 0.045 Uiso 1 1 calc R
C115 C 0.5196(3) 0.1148(2) 0.5727(2) 0.0352(9) Uani 1 1 d .
C116 C 0.5033(3) 0.0818(2) 0.6337(2) 0.0444(11) Uani 1 1 d .
H116 H 0.5420 0.0385 0.6489 0.053 Uiso 1 1 calc R
C117 C 0.4336(4) 0.1109(3) 0.6710(2) 0.0503(12) Uani 1 1 d .
H117 H 0.4255 0.0894 0.7131 0.060 Uiso 1 1 calc R
C118 C 0.3736(3) 0.1725(3) 0.6475(2) 0.0462(11) Uani 1 1 d .
H118 H 0.3233 0.1917 0.6729 0.055 Uiso 1 1 calc R
C119 C 0.3863(3) 0.2054(2) 0.5885(2) 0.0358(9) Uani 1 1 d .
H119 H 0.3440 0.2468 0.5730 0.043 Uiso 1 1 calc R
C120 C 0.4611(3) 0.1792(2) 0.54995(19) 0.0288(8) Uani 1 1 d .
C121 C 0.3324(3) 0.0245(2) 0.2458(2) 0.0367(10) Uani 1 1 d .
O121 O 0.4107(2) 0.07696(15) 0.24498(14) 0.0383(6) Uani 1 1 d .
C122 C 0.2658(3) 0.0451(2) 0.2922(2) 0.0352(9) Uani 1 1 d .
C123 C 0.1873(3) -0.0156(3) 0.2976(2) 0.0488(11) Uani 1 1 d .
H123 H 0.1432 -0.0017 0.3297 0.059 Uiso 1 1 calc R
C124 C 0.1751(3) -0.0932(3) 0.2571(3) 0.0555(13) Uani 1 1 d .
H124 H 0.1233 -0.1337 0.2620 0.067 Uiso 1 1 calc R
C125 C 0.2384(3) -0.1155(3) 0.2072(3) 0.0507(12) Uani 1 1 d .
C126 C 0.2216(4) -0.1985(3) 0.1651(3) 0.0655(15) Uani 1 1 d .
H126 H 0.1679 -0.2375 0.1699 0.079 Uiso 1 1 calc R
C127 C 0.2817(4) -0.2210(3) 0.1189(3) 0.0694(16) Uani 1 1 d .
H127 H 0.2714 -0.2769 0.0931 0.083 Uiso 1 1 calc R
C128 C 0.3589(4) -0.1656(3) 0.1071(3) 0.0590(14) Uani 1 1 d .
C129 C 0.4171(4) -0.1916(3) 0.0567(3) 0.0723(17) Uani 1 1 d .
H129 H 0.4053 -0.2480 0.0319 0.087 Uiso 1 1 calc R
C130 C 0.4898(4) -0.1389(4) 0.0420(3) 0.0810(18) Uani 1 1 d .
H130 H 0.5277 -0.1575 0.0067 0.097 Uiso 1 1 calc R
C131 C 0.5075(4) -0.0575(3) 0.0796(2) 0.0648(14) Uani 1 1 d .
H131 H 0.5589 -0.0201 0.0701 0.078 Uiso 1 1 calc R
C132 C 0.4535(3) -0.0295(3) 0.1298(2) 0.0539(13) Uani 1 1 d .
H132 H 0.4679 0.0270 0.1543 0.065 Uiso 1 1 calc R
C133 C 0.3766(3) -0.0820(2) 0.1463(2) 0.0452(12) Uani 1 1 d .
C134 C 0.3158(3) -0.0571(2) 0.1996(2) 0.0401(10) Uani 1 1 d .
C135 C 0.2744(3) 0.1247(2) 0.3393(2) 0.0351(9) Uani 1 1 d .
H135 H 0.2260 0.1315 0.3692 0.042 Uiso 1 1 calc R
C141 C 0.6294(3) 0.3043(2) 0.2796(2) 0.0370(10) Uani 1 1 d .
O141 O 0.5330(2) 0.26362(16) 0.25721(14) 0.0410(7) Uani 1 1 d .
C142 C 0.6940(3) 0.3042(2) 0.3500(2) 0.0356(9) Uani 1 1 d .
C143 C 0.7972(3) 0.3479(2) 0.3722(2) 0.0469(11) Uani 1 1 d .
H143 H 0.8415 0.3467 0.4196 0.056 Uiso 1 1 calc R
C144 C 0.8334(4) 0.3912(3) 0.3273(3) 0.0527(12) Uani 1 1 d .
H144 H 0.9031 0.4194 0.3428 0.063 Uiso 1 1 calc R
C145 C 0.7687(4) 0.3946(2) 0.2581(3) 0.0466(11) Uani 1 1 d .
C146 C 0.8074(4) 0.4452(3) 0.2145(3) 0.0609(13) Uani 1 1 d .
H146 H 0.8778 0.4719 0.2317 0.073 Uiso 1 1 calc R
C147 C 0.7475(5) 0.4561(3) 0.1500(3) 0.0658(15) Uani 1 1 d .
H147 H 0.7740 0.4939 0.1242 0.079 Uiso 1 1 calc R
C148 C 0.6460(4) 0.4130(3) 0.1195(3) 0.0569(13) Uani 1 1 d .
C149 C 0.5848(5) 0.4227(3) 0.0506(3) 0.0760(17) Uani 1 1 d .
H149 H 0.6125 0.4609 0.0257 0.091 Uiso 1 1 calc R
C150 C 0.4879(5) 0.3803(3) 0.0179(3) 0.0684(16) Uani 1 1 d .
H150 H 0.4483 0.3889 -0.0288 0.082 Uiso 1 1 calc R
C151 C 0.4477(4) 0.3233(3) 0.0546(3) 0.0611(14) Uani 1 1 d .
H151 H 0.3810 0.2914 0.0319 0.073 Uiso 1 1 calc R
C152 C 0.5037(4) 0.3133(3) 0.1226(2) 0.0515(12) Uani 1 1 d .
H152 H 0.4743 0.2749 0.1466 0.062 Uiso 1 1 calc R
C153 C 0.6033(4) 0.3578(2) 0.1584(2) 0.0460(11) Uani 1 1 d .
C154 C 0.6652(3) 0.3518(2) 0.2310(2) 0.0409(10) Uani 1 1 d .
C155 C 0.6640(3) 0.2647(2) 0.4036(2) 0.0353(9) Uani 1 1 d .
H155 H 0.7141 0.2719 0.4504 0.042 Uiso 1 1 calc R
C201 C 0.0983(3) 0.2198(2) 0.03758(19) 0.0299(8) Uani 1 1 d .
C202 C 0.1759(3) 0.2419(2) 0.10351(19) 0.0300(9) Uani 1 1 d .
N202 N 0.1803(2) 0.31898(19) 0.15182(15) 0.0323(7) Uani 1 1 d .
C203 C 0.2480(3) 0.1861(2) 0.1261(2) 0.0427(10) Uani 1 1 d .
H203 H 0.3014 0.2022 0.1713 0.051 Uiso 1 1 calc R
C204 C 0.2418(3) 0.1102(2) 0.0843(2) 0.0464(11) Uani 1 1 d .
H204 H 0.2923 0.0740 0.0997 0.056 Uiso 1 1 calc R
C205 C 0.1618(3) 0.0838(2) 0.0183(2) 0.0362(9) Uani 1 1 d .
C206 C 0.1504(4) 0.0028(2) -0.0248(2) 0.0485(11) Uani 1 1 d .
H206 H 0.2017 -0.0335 -0.0113 0.058 Uiso 1 1 calc R
C207 C 0.0684(4) -0.0233(3) -0.0844(2) 0.0520(12) Uani 1 1 d .
H207 H 0.0617 -0.0781 -0.1122 0.062 Uiso 1 1 calc R
C208 C -0.0075(3) 0.0295(2) -0.1058(2) 0.0447(11) Uani 1 1 d .
H208 H -0.0660 0.0100 -0.1475 0.054 Uiso 1 1 calc R
C209 C 0.0021(3) 0.1081(2) -0.0676(2) 0.0361(9) Uani 1 1 d .
H209 H -0.0493 0.1435 -0.0833 0.043 Uiso 1 1 calc R
C210 C 0.0871(3) 0.1386(2) -0.00472(19) 0.0311(9) Uani 1 1 d .
C211 C 0.0312(3) 0.2832(2) 0.00981(19) 0.0285(8) Uani 1 1 d .
C212 C -0.0416(3) 0.3146(2) 0.0438(2) 0.0329(9) Uani 1 1 d .
N212 N -0.0554(2) 0.28754(18) 0.10883(17) 0.0338(8) Uani 1 1 d .
C213 C -0.1020(3) 0.3772(2) 0.0185(2) 0.0427(11) Uani 1 1 d .
H213 H -0.1516 0.3984 0.0436 0.051 Uiso 1 1 calc R
C214 C -0.0883(3) 0.4063(2) -0.0416(2) 0.0444(11) Uani 1 1 d .
H214 H -0.1279 0.4488 -0.0578 0.053 Uiso 1 1 calc R
C215 C -0.0165(3) 0.3749(2) -0.0803(2) 0.0389(10) Uani 1 1 d .
C216 C -0.0056(3) 0.4008(3) -0.1452(2) 0.0486(12) Uani 1 1 d .
H216 H -0.0459 0.4423 -0.1629 0.058 Uiso 1 1 calc R
C217 C 0.0617(4) 0.3673(3) -0.1830(3) 0.0591(13) Uani 1 1 d .
H217 H 0.0660 0.3838 -0.2279 0.071 Uiso 1 1 calc R
C218 C 0.1242(4) 0.3090(3) -0.1563(2) 0.0528(12) Uani 1 1 d .
H218 H 0.1721 0.2869 -0.1827 0.063 Uiso 1 1 calc R
C219 C 0.1179(3) 0.2831(2) -0.0934(2) 0.0403(10) Uani 1 1 d .
H219 H 0.1627 0.2443 -0.0754 0.048 Uiso 1 1 calc R
C220 C 0.0452(3) 0.3132(2) -0.0538(2) 0.0339(9) Uani 1 1 d .
C221 C 0.1976(3) 0.4878(2) 0.2439(2) 0.0357(10) Uani 1 1 d .
O221 O 0.12124(19) 0.43669(15) 0.25129(13) 0.0385(7) Uani 1 1 d .
C222 C 0.2595(3) 0.4620(2) 0.1954(2) 0.0381(10) Uani 1 1 d .
C223 C 0.3362(3) 0.5206(3) 0.1843(2) 0.0483(11) Uani 1 1 d .
H223 H 0.3784 0.5027 0.1518 0.058 Uiso 1 1 calc R
C224 C 0.3504(4) 0.6001(3) 0.2181(3) 0.0542(12) Uani 1 1 d .
H224 H 0.4003 0.6385 0.2083 0.065 Uiso 1 1 calc R
C225 C 0.2914(3) 0.6268(3) 0.2683(3) 0.0517(13) Uani 1 1 d .
C226 C 0.3076(4) 0.7124(3) 0.3027(3) 0.0650(14) Uani 1 1 d .
H226 H 0.3600 0.7487 0.2933 0.078 Uiso 1 1 calc R
C227 C 0.2495(4) 0.7420(3) 0.3482(3) 0.0646(15) Uani 1 1 d .
H227 H 0.2595 0.7998 0.3684 0.078 Uiso 1 1 calc R
C228 C 0.1744(4) 0.6906(3) 0.3671(2) 0.0575(13) Uani 1 1 d .
C229 C 0.1162(4) 0.7228(3) 0.4146(3) 0.0745(17) Uani 1 1 d .
H229 H 0.1253 0.7811 0.4321 0.089 Uiso 1 1 calc R
C230 C 0.0468(4) 0.6751(3) 0.4376(3) 0.0723(17) Uani 1 1 d .
H230 H 0.0090 0.6995 0.4710 0.087 Uiso 1 1 calc R
C231 C 0.0318(4) 0.5882(3) 0.4108(3) 0.0658(15) Uani 1 1 d .
H231 H -0.0160 0.5536 0.4263 0.079 Uiso 1 1 calc R
C232 C 0.0867(3) 0.5542(3) 0.3621(2) 0.0512(12) Uani 1 1 d .
H232 H 0.0758 0.4959 0.3446 0.061 Uiso 1 1 calc R
C233 C 0.1585(3) 0.6026(2) 0.3370(2) 0.0458(11) Uani 1 1 d .
C234 C 0.2161(3) 0.5719(2) 0.2846(2) 0.0418(10) Uani 1 1 d .
C235 C 0.2472(3) 0.3803(2) 0.1526(2) 0.0353(9) Uani 1 1 d .
H235 H 0.2932 0.3700 0.1212 0.042 Uiso 1 1 calc R
C241 C -0.0945(3) 0.2128(2) 0.2339(2) 0.0402(10) Uani 1 1 d .
O241 O -0.0005(2) 0.25416(16) 0.25069(14) 0.0406(7) Uani 1 1 d .
C242 C -0.1664(3) 0.2097(2) 0.1648(2) 0.0404(10) Uani 1 1 d .
C243 C -0.2685(3) 0.1647(3) 0.1480(3) 0.0572(13) Uani 1 1 d .
H243 H -0.3178 0.1638 0.1019 0.069 Uiso 1 1 calc R
C244 C -0.2954(4) 0.1227(3) 0.1982(3) 0.0681(16) Uani 1 1 d .
H244 H -0.3641 0.0932 0.1868 0.082 Uiso 1 1 calc R
C245 C -0.2253(4) 0.1221(3) 0.2654(3) 0.0603(14) Uani 1 1 d .
C246 C -0.2542(5) 0.0715(3) 0.3134(4) 0.087(2) Uani 1 1 d .
H246 H -0.3230 0.0419 0.3000 0.104 Uiso 1 1 calc R
C247 C -0.1871(6) 0.0651(3) 0.3764(4) 0.090(2) Uani 1 1 d .
H247 H -0.2080 0.0284 0.4055 0.108 Uiso 1 1 calc R
C248 C -0.0851(5) 0.1112(3) 0.4020(4) 0.0733(17) Uani 1 1 d .
C249 C -0.0149(6) 0.1052(4) 0.4708(4) 0.088(2) Uani 1 1 d .
H249 H -0.0360 0.0680 0.4992 0.106 Uiso 1 1 calc R
C250 C 0.0785(6) 0.1499(4) 0.4962(4) 0.094(2) Uani 1 1 d .
H250 H 0.1249 0.1430 0.5411 0.112 Uiso 1 1 calc R
C251 C 0.1083(4) 0.2073(3) 0.4566(3) 0.0702(15) Uani 1 1 d .
H251 H 0.1734 0.2421 0.4763 0.084 Uiso 1 1 calc R
C252 C 0.0443(4) 0.2142(3) 0.3893(3) 0.0563(13) Uani 1 1 d .
H252 H 0.0670 0.2530 0.3627 0.068 Uiso 1 1 calc R
C253 C -0.0531(4) 0.1656(3) 0.3590(3) 0.0530(13) Uani 1 1 d .
C254 C -0.1231(3) 0.1678(2) 0.2868(3) 0.0477(12) Uani 1 1 d .
C255 C -0.1428(3) 0.2450(2) 0.1069(2) 0.0386(10) Uani 1 1 d .
H255 H -0.1968 0.2367 0.0619 0.046 Uiso 1 1 calc R

loop_
_atom_site_aniso_label
_atom_site_aniso_U_11
_atom_site_aniso_U_22
_atom_site_aniso_U_33
_atom_site_aniso_U_23
_atom_site_aniso_U_13
_atom_site_aniso_U_12
C1 0.068(3) 0.075(4) 0.066(3) 0.010(3) 0.034(3) 0.013(3)
Cl1 0.0728(9) 0.0890(11) 0.0780(9) 0.0086(8) 0.0198(7) 0.0289(8)
Cl2 0.0781(9) 0.1155(12) 0.0612(8) 0.0200(8) 0.0313(7) 0.0145(9)
C2 0.070(3) 0.076(4) 0.062(3) 0.023(3) 0.038(3) 0.023(3)
Cl3 0.0736(9) 0.0879(10) 0.0825(10) 0.0204(8) 0.0235(7) 0.0333(8)
Cl4 0.0879(10) 0.1011(11) 0.0599(8) 0.0298(8) 0.0337(7) 0.0264(8)
Fe1 0.0375(3) 0.0325(3) 0.0319(3) 0.0023(2) 0.0086(3) 0.0018(3)
Fe2 0.0357(3) 0.0326(3) 0.0341(3) 0.0031(3) 0.0083(3) 0.0023(3)
C101 0.030(2) 0.028(2) 0.030(2) 0.0090(16) 0.0117(16) 0.0069(16)
C102 0.033(2) 0.028(2) 0.037(2) 0.0099(17) 0.0126(17) 0.0073(17)
N102 0.0340(18) 0.0267(17) 0.0334(17) 0.0034(14) 0.0034(14) 0.0033(15)
C103 0.034(2) 0.044(3) 0.037(2) 0.0098(19) 0.0021(18) 0.0108(19)
C104 0.041(2) 0.037(2) 0.044(2) 0.014(2) 0.0089(19) 0.0186(19)
C105 0.040(2) 0.028(2) 0.039(2) 0.0103(18) 0.0164(18) 0.0105(18)
C106 0.048(3) 0.033(2) 0.050(3) 0.010(2) 0.017(2) 0.021(2)
C107 0.058(3) 0.027(2) 0.047(3) 0.0039(19) 0.021(2) 0.014(2)
C108 0.045(2) 0.031(2) 0.035(2) 0.0048(18) 0.0092(18) 0.0050(19)
C109 0.044(2) 0.027(2) 0.0282(19) 0.0090(16) 0.0113(17) 0.0112(18)
C110 0.037(2) 0.027(2) 0.032(2) 0.0096(17) 0.0124(17) 0.0094(17)
C111 0.033(2) 0.0207(19) 0.0271(19) 0.0034(15) 0.0051(16) 0.0070(16)
C112 0.037(2) 0.025(2) 0.0255(19) 0.0018(16) 0.0047(16) 0.0059(17)
N112 0.0368(18) 0.0268(17) 0.0299(17) 0.0016(14) 0.0117(14) 0.0074(15)
C113 0.037(2) 0.029(2) 0.044(2) 0.0017(19) 0.0050(19) 0.0087(18)
C114 0.043(2) 0.022(2) 0.046(2) 0.0085(18) 0.0036(19) 0.0124(18)
C115 0.038(2) 0.024(2) 0.038(2) 0.0074(17) -0.0006(18) -0.0014(17)
C116 0.052(3) 0.030(2) 0.046(3) 0.017(2) -0.002(2) 0.002(2)
C117 0.060(3) 0.045(3) 0.049(3) 0.024(2) 0.011(2) -0.006(2)
C118 0.053(3) 0.049(3) 0.042(2) 0.013(2) 0.017(2) 0.006(2)
C119 0.043(2) 0.032(2) 0.035(2) 0.0080(18) 0.0121(18) 0.0062(18)
C120 0.034(2) 0.0222(19) 0.0273(19) 0.0054(16) 0.0021(16) 0.0016(16)
C121 0.036(2) 0.032(2) 0.036(2) 0.0070(18) -0.0035(18) 0.0085(19)
O121 0.0390(15) 0.0302(15) 0.0426(16) 0.0008(12) 0.0088(12) 0.0034(13)
C122 0.031(2) 0.030(2) 0.041(2) 0.0101(18) -0.0002(18) 0.0031(18)
C123 0.038(2) 0.043(3) 0.062(3) 0.015(2) 0.001(2) 0.005(2)
C124 0.035(2) 0.035(3) 0.085(4) 0.020(2) -0.010(2) -0.006(2)
C125 0.041(3) 0.035(3) 0.062(3) 0.007(2) -0.012(2) 0.007(2)
C126 0.055(3) 0.039(3) 0.079(4) 0.011(3) -0.025(3) -0.006(2)
C127 0.068(4) 0.041(3) 0.074(4) -0.014(3) -0.014(3) 0.014(3)
C128 0.053(3) 0.040(3) 0.063(3) -0.011(2) -0.013(2) 0.014(2)
C129 0.074(4) 0.050(3) 0.070(4) -0.024(3) -0.004(3) 0.025(3)
C130 0.076(4) 0.078(4) 0.069(4) -0.025(3) 0.003(3) 0.030(3)
C131 0.061(3) 0.068(3) 0.056(3) -0.013(3) 0.009(2) 0.028(3)
C132 0.048(3) 0.046(3) 0.052(3) -0.008(2) -0.006(2) 0.014(2)
C133 0.043(2) 0.032(2) 0.044(2) -0.0079(19) -0.014(2) 0.019(2)
C134 0.035(2) 0.026(2) 0.046(2) 0.0031(18) -0.0115(19) 0.0074(18)
C135 0.027(2) 0.043(2) 0.037(2) 0.0143(19) 0.0057(17) 0.0099(19)
C141 0.041(2) 0.026(2) 0.050(3) 0.0048(19) 0.024(2) 0.0105(19)
O141 0.0462(17) 0.0412(17) 0.0391(16) 0.0097(13) 0.0158(13) 0.0070(14)
C142 0.039(2) 0.028(2) 0.043(2) 0.0054(18) 0.0159(19) 0.0103(18)
C143 0.037(2) 0.042(3) 0.061(3) 0.004(2) 0.016(2) 0.007(2)
C144 0.045(3) 0.043(3) 0.074(3) 0.005(2) 0.028(3) 0.003(2)
C145 0.056(3) 0.031(2) 0.065(3) 0.009(2) 0.038(3) 0.010(2)
C146 0.075(4) 0.043(3) 0.078(4) 0.008(3) 0.047(3) 0.006(3)
C147 0.092(4) 0.045(3) 0.079(4) 0.010(3) 0.058(3) 0.012(3)
C148 0.092(4) 0.044(3) 0.055(3) 0.014(2) 0.049(3) 0.030(3)
C149 0.138(6) 0.045(3) 0.064(4) 0.013(3) 0.055(4) 0.027(4)
C150 0.125(5) 0.057(3) 0.039(3) 0.018(3) 0.033(3) 0.048(3)
C151 0.082(4) 0.064(3) 0.049(3) 0.011(3) 0.029(3) 0.041(3)
C152 0.075(3) 0.053(3) 0.041(2) 0.017(2) 0.030(2) 0.032(3)
C153 0.063(3) 0.035(2) 0.053(3) 0.012(2) 0.033(2) 0.022(2)
C154 0.059(3) 0.030(2) 0.049(3) 0.0085(19) 0.036(2) 0.020(2)
C155 0.034(2) 0.029(2) 0.041(2) 0.0000(18) 0.0085(18) 0.0084(18)
C201 0.032(2) 0.028(2) 0.032(2) 0.0105(17) 0.0095(16) 0.0083(17)
C202 0.031(2) 0.027(2) 0.035(2) 0.0105(17) 0.0101(17) 0.0067(17)
N202 0.0305(17) 0.0328(18) 0.0318(17) 0.0062(14) 0.0036(14) 0.0086(15)
C203 0.041(2) 0.043(3) 0.043(2) 0.014(2) 0.0018(19) 0.015(2)
C204 0.051(3) 0.036(3) 0.059(3) 0.021(2) 0.014(2) 0.022(2)
C205 0.049(2) 0.028(2) 0.040(2) 0.0127(18) 0.021(2) 0.0150(19)
C206 0.071(3) 0.032(2) 0.055(3) 0.018(2) 0.029(3) 0.025(2)
C207 0.083(4) 0.027(2) 0.053(3) 0.004(2) 0.032(3) 0.013(2)
C208 0.058(3) 0.035(2) 0.040(2) 0.0017(19) 0.016(2) 0.005(2)
C209 0.041(2) 0.032(2) 0.037(2) 0.0055(18) 0.0123(18) 0.0071(18)
C210 0.043(2) 0.026(2) 0.030(2) 0.0116(16) 0.0147(17) 0.0079(17)
C211 0.031(2) 0.0228(19) 0.0284(19) 0.0028(16) 0.0019(16) 0.0072(16)
C212 0.034(2) 0.026(2) 0.034(2) 0.0028(17) 0.0030(17) 0.0024(17)
N212 0.0314(18) 0.0291(18) 0.0402(19) 0.0024(14) 0.0094(15) 0.0092(15)
C213 0.037(2) 0.030(2) 0.052(3) -0.002(2) 0.001(2) 0.0108(19)
C214 0.041(2) 0.029(2) 0.055(3) 0.011(2) -0.006(2) 0.0087(19)
C215 0.037(2) 0.026(2) 0.047(2) 0.0119(19) -0.0046(19) 0.0015(18)
C216 0.051(3) 0.037(3) 0.054(3) 0.025(2) -0.004(2) 0.004(2)
C217 0.069(3) 0.056(3) 0.054(3) 0.030(2) 0.009(3) -0.003(3)
C218 0.062(3) 0.051(3) 0.055(3) 0.025(2) 0.021(2) 0.012(2)
C219 0.045(2) 0.040(2) 0.040(2) 0.0174(19) 0.012(2) 0.009(2)
C220 0.039(2) 0.023(2) 0.034(2) 0.0077(17) -0.0012(18) 0.0005(17)
C221 0.032(2) 0.025(2) 0.042(2) 0.0094(18) -0.0084(18) 0.0045(18)
O221 0.0384(15) 0.0353(16) 0.0390(15) 0.0017(12) 0.0071(12) 0.0086(13)
C222 0.033(2) 0.035(2) 0.042(2) 0.0107(19) -0.0009(18) 0.0067(19)
C223 0.039(2) 0.046(3) 0.055(3) 0.015(2) 0.001(2) 0.000(2)
C224 0.050(3) 0.041(3) 0.064(3) 0.014(2) -0.001(2) -0.001(2)
C225 0.045(3) 0.030(2) 0.063(3) 0.013(2) -0.020(2) 0.000(2)
C226 0.059(3) 0.043(3) 0.074(4) 0.014(3) -0.015(3) -0.004(2)
C227 0.068(3) 0.038(3) 0.068(3) 0.005(3) -0.015(3) 0.004(3)
C228 0.054(3) 0.051(3) 0.051(3) -0.007(2) -0.010(2) 0.021(3)
C229 0.076(4) 0.056(4) 0.070(4) -0.013(3) -0.009(3) 0.029(3)
C230 0.067(4) 0.074(4) 0.055(3) -0.025(3) -0.005(3) 0.036(3)
C231 0.056(3) 0.071(4) 0.061(3) -0.008(3) 0.007(2) 0.030(3)
C232 0.048(3) 0.052(3) 0.043(3) -0.009(2) -0.002(2) 0.026(2)
C233 0.039(2) 0.033(2) 0.050(3) -0.003(2) -0.012(2) 0.011(2)
C234 0.041(2) 0.036(2) 0.039(2) 0.0029(19) -0.0076(19) 0.014(2)
C235 0.032(2) 0.035(2) 0.039(2) 0.0122(18) 0.0065(17) 0.0071(19)
C241 0.050(3) 0.027(2) 0.055(3) 0.0050(19) 0.034(2) 0.014(2)
O241 0.0378(16) 0.0453(17) 0.0427(16) 0.0135(13) 0.0152(13) 0.0028(13)
C242 0.033(2) 0.028(2) 0.060(3) -0.001(2) 0.019(2) 0.0061(18)
C243 0.044(3) 0.048(3) 0.078(3) -0.008(3) 0.027(3) 0.001(2)
C244 0.051(3) 0.043(3) 0.112(5) -0.013(3) 0.046(3) -0.007(2)
C245 0.075(4) 0.037(3) 0.089(4) 0.005(3) 0.063(3) 0.010(3)
C246 0.112(5) 0.045(3) 0.133(6) 0.003(4) 0.100(5) 0.004(3)
C247 0.149(7) 0.039(3) 0.130(6) 0.027(4) 0.119(5) 0.025(4)
C248 0.120(5) 0.043(3) 0.102(5) 0.033(3) 0.093(4) 0.041(3)
C249 0.160(7) 0.072(4) 0.094(5) 0.054(4) 0.105(5) 0.074(5)
C250 0.143(6) 0.105(5) 0.086(5) 0.058(4) 0.082(5) 0.085(5)
C251 0.083(4) 0.094(4) 0.061(3) 0.037(3) 0.045(3) 0.053(3)
C252 0.068(3) 0.066(3) 0.060(3) 0.031(3) 0.043(3) 0.035(3)
C253 0.081(4) 0.040(3) 0.067(3) 0.023(2) 0.058(3) 0.034(3)
C254 0.057(3) 0.032(2) 0.070(3) 0.009(2) 0.045(3) 0.014(2)
C255 0.034(2) 0.033(2) 0.046(2) -0.0001(19) 0.0085(19) 0.0125(19)

loop_
_atom_type_symbol
_atom_type_description
_atom_type_scat_dispersion_real
_atom_type_scat_dispersion_imag
_atom_type_scat_source
C C 0.0033 0.0016 'International Tables Vol C Tables 4.2.6.8 and 6.1.1.4'
H H 0.0000 0.0000 'International Tables Vol C Tables 4.2.6.8 and 6.1.1.4'
N N 0.0061 0.0033 'International Tables Vol C Tables 4.2.6.8 and 6.1.1.4'
O O 0.0106 0.0060 'International Tables Vol C Tables 4.2.6.8 and 6.1.1.4'
Fe Fe 0.3463 0.8444 'International Tables Vol C Tables 4.2.6.8 and 6.1.1.4'
Cl Cl 0.1484 0.1585 'International Tables Vol C Tables 4.2.6.8 and 6.1.1.4'

loop_
_geom_angle_atom_site_label_1
_geom_angle_atom_site_label_2
_geom_angle_atom_site_label_3
_geom_angle
Cl2 C1 Cl1 111.5(3)
Cl2 C1 H1A 109.3
Cl1 C1 H1A 109.3
Cl2 C1 H1B 109.3
Cl1 C1 H1B 109.3
H1A C1 H1B 108.0
Cl3 C2 Cl4 112.5(3)
Cl3 C2 H2A 109.1
Cl4 C2 H2A 109.1
Cl3 C2 H2B 109.1
Cl4 C2 H2B 109.1
H2A C2 H2B 107.8
O121 Fe1 O141 121.68(11)
O121 Fe1 N102 89.95(11)
O141 Fe1 N102 133.38(12)
O121 Fe1 N112 128.37(12)
O141 Fe1 N112 90.52(12)
N102 Fe1 N112 94.80(12)
O241 Fe2 O221 121.06(11)
O241 Fe2 N202 133.44(12)
O221 Fe2 N202 89.48(11)
O241 Fe2 N212 90.39(12)
O221 Fe2 N212 129.28(12)
N202 Fe2 N212 95.70(12)
C102 C101 C110 118.8(3)
C102 C101 C111 119.8(3)
C110 C101 C111 121.4(3)
C101 C102 C103 121.3(3)
C101 C102 N102 120.1(3)
C103 C102 N102 118.3(3)
C135 N102 C102 120.6(3)
C135 N102 Fe1 125.0(3)
C102 N102 Fe1 113.8(2)
C104 C103 C102 120.1(3)
C104 C103 H103 120.0
C102 C103 H103 120.0
C103 C104 C105 121.1(4)
C103 C104 H104 119.5
C105 C104 H104 119.5
C104 C105 C106 121.5(4)
C104 C105 C110 119.0(3)
C106 C105 C110 119.4(3)
C107 C106 C105 121.2(4)
C107 C106 H106 119.4
C105 C106 H106 119.4
C106 C107 C108 120.2(4)
C106 C107 H107 119.9
C108 C107 H107 119.9
C109 C108 C107 120.1(4)
C109 C108 H108 119.9
C107 C108 H108 119.9
C108 C109 C110 121.5(3)
C108 C109 H109 119.3
C110 C109 H109 119.3
C109 C110 C101 122.8(3)
C109 C110 C105 117.5(3)
C101 C110 C105 119.6(3)
C112 C111 C120 119.0(3)
C112 C111 C101 121.0(3)
C120 C111 C101 120.1(3)
C111 C112 C113 121.3(4)
C111 C112 N112 120.4(3)
C113 C112 N112 118.1(3)
C155 N112 C112 119.6(3)
C155 N112 Fe1 123.5(3)
C112 N112 Fe1 116.8(2)
C114 C113 C112 120.2(4)
C114 C113 H113 119.9
C112 C113 H113 119.9
C113 C114 C115 121.1(4)
C113 C114 H114 119.4
C115 C114 H114 119.4
C116 C115 C114 121.7(4)
C116 C115 C120 119.2(4)
C114 C115 C120 119.1(4)
C117 C116 C115 121.3(4)
C117 C116 H116 119.4
C115 C116 H116 119.4
C116 C117 C118 119.7(4)
C116 C117 H117 120.1
C118 C117 H117 120.1
C119 C118 C117 120.8(4)
C119 C118 H118 119.6
C117 C118 H118 119.6
C118 C119 C120 121.2(4)
C118 C119 H119 119.4
C120 C119 H119 119.4
C119 C120 C115 117.7(3)
C119 C120 C111 122.9(3)
C115 C120 C111 119.3(3)
O121 C121 C122 121.1(3)
O121 C121 C134 119.2(4)
C122 C121 C134 119.7(4)
C121 O121 Fe1 133.3(2)
C121 C122 C123 120.1(4)
C121 C122 C135 124.1(3)
C123 C122 C135 115.7(4)
C124 C123 C122 120.1(4)
C124 C123 H123 119.9
C122 C123 H123 119.9
C123 C124 C125 121.3(4)
C123 C124 H124 119.4
C125 C124 H124 119.4
C134 C125 C124 120.3(4)
C134 C125 C126 120.7(5)
C124 C125 C126 119.0(4)
C127 C126 C125 119.8(5)
C127 C126 H126 120.1
C125 C126 H126 120.1
C126 C127 C128 122.7(5)
C126 C127 H127 118.6
C128 C127 H127 118.6
C129 C128 C127 120.4(5)
C129 C128 C133 120.2(5)
C127 C128 C133 119.4(5)
C130 C129 C128 122.0(5)
C130 C129 H129 119.0
C128 C129 H129 119.0
C129 C130 C131 118.4(5)
C129 C130 H130 120.8
C131 C130 H130 120.8
C132 C131 C130 121.8(5)
C132 C131 H131 119.1
C130 C131 H131 119.1
C131 C132 C133 121.7(4)
C131 C132 H132 119.2
C133 C132 H132 119.2
C132 C133 C128 116.0(4)
C132 C133 C134 125.1(4)
C128 C133 C134 118.9(4)
C125 C134 C121 118.3(4)
C125 C134 C133 118.4(4)
C121 C134 C133 123.4(4)
N102 C135 C122 125.8(4)
N102 C135 H135 117.1
C122 C135 H135 117.1
O141 C141 C142 120.9(4)
O141 C141 C154 118.6(4)
C142 C141 C154 120.4(4)
C141 O141 Fe1 131.0(3)
C141 C142 C155 125.0(4)
C141 C142 C143 119.5(4)
C155 C142 C143 115.5(4)
C144 C143 C142 121.3(4)
C144 C143 H143 119.4
C142 C143 H143 119.4
C143 C144 C145 119.9(4)
C143 C144 H144 120.0
C145 C144 H144 120.0
C144 C145 C146 118.1(4)
C144 C145 C154 122.6(4)
C146 C145 C154 119.2(5)
C147 C146 C145 121.6(5)
C147 C146 H146 119.2
C145 C146 H146 119.2
C146 C147 C148 121.4(5)
C146 C147 H147 119.3
C148 C147 H147 119.3
C149 C148 C147 121.1(5)
C149 C148 C153 118.6(5)
C147 C148 C153 120.2(5)
C150 C149 C148 123.2(5)
C150 C149 H149 118.4
C148 C149 H149 118.4
C149 C150 C151 118.3(5)
C149 C150 H150 120.9
C151 C150 H150 120.9
C152 C151 C150 120.4(5)
C152 C151 H151 119.8
C150 C151 H151 119.8
C151 C152 C153 122.3(5)
C151 C152 H152 118.8
C153 C152 H152 118.8
C152 C153 C148 117.0(4)
C152 C153 C154 125.1(4)
C148 C153 C154 117.9(4)
C145 C154 C141 116.2(4)
C145 C154 C153 119.4(4)
C141 C154 C153 124.5(4)
N112 C155 C142 126.9(4)
N112 C155 H155 116.5
C142 C155 H155 116.5
C202 C201 C210 119.4(3)
C202 C201 C211 119.7(3)
C210 C201 C211 120.8(3)
C201 C202 C203 120.4(3)
C201 C202 N202 120.6(3)
C203 C202 N202 118.8(3)
C235 N202 C202 119.7(3)
C235 N202 Fe2 125.0(3)
C202 N202 Fe2 114.6(2)
C204 C203 C202 120.7(4)
C204 C203 H203 119.7
C202 C203 H203 119.7
C203 C204 C205 120.9(4)
C203 C204 H204 119.5
C205 C204 H204 119.5
C204 C205 C206 122.0(4)
C204 C205 C210 119.2(3)
C206 C205 C210 118.7(4)
C207 C206 C205 121.0(4)
C207 C206 H206 119.5
C205 C206 H206 119.5
C206 C207 C208 120.5(4)
C206 C207 H207 119.8
C208 C207 H207 119.8
C209 C208 C207 120.4(4)
C209 C208 H208 119.8
C207 C208 H208 119.8
C208 C209 C210 121.3(4)
C208 C209 H209 119.4
C210 C209 H209 119.4
C209 C210 C201 122.8(3)
C209 C210 C205 118.0(3)
C201 C210 C205 119.1(3)
C212 C211 C220 118.6(3)
C212 C211 C201 122.5(3)
C220 C211 C201 118.8(3)
C211 C212 C213 121.9(4)
C211 C212 N212 119.9(3)
C213 C212 N212 118.1(3)
C255 N212 C212 119.8(3)
C255 N212 Fe2 123.5(3)
C212 N212 Fe2 116.6(2)
C214 C213 C212 119.6(4)
C214 C213 H213 120.2
C212 C213 H213 120.2
C213 C214 C215 121.2(4)
C213 C214 H214 119.4
C215 C214 H214 119.4
C216 C215 C214 122.1(4)
C216 C215 C220 119.1(4)
C214 C215 C220 118.8(4)
C217 C216 C215 120.9(4)
C217 C216 H216 119.6
C215 C216 H216 119.6
C216 C217 C218 120.3(4)
C216 C217 H217 119.9
C218 C217 H217 119.9
C219 C218 C217 121.0(4)
C219 C218 H218 119.5
C217 C218 H218 119.5
C218 C219 C220 120.9(4)
C218 C219 H219 119.6
C220 C219 H219 119.6
C219 C220 C211 122.5(3)
C219 C220 C215 117.8(4)
C211 C220 C215 119.8(4)
O221 C221 C222 120.7(3)
O221 C221 C234 119.5(4)
C222 C221 C234 119.8(4)
C221 O221 Fe2 133.0(2)
C221 C222 C223 119.3(4)
C221 C222 C235 124.0(4)
C223 C222 C235 116.5(4)
C224 C223 C222 121.9(4)
C224 C223 H223 119.1
C222 C223 H223 119.1
C223 C224 C225 119.7(4)
C223 C224 H224 120.2
C225 C224 H224 120.2
C224 C225 C234 122.1(4)
C224 C225 C226 118.2(5)
C234 C225 C226 119.7(5)
C227 C226 C225 120.7(5)
C227 C226 H226 119.6
C225 C226 H226 119.6
C226 C227 C228 122.2(5)
C226 C227 H227 118.9
C228 C227 H227 118.9
C229 C228 C227 121.0(5)
C229 C228 C233 119.6(5)
C227 C228 C233 119.5(5)
C230 C229 C228 123.2(5)
C230 C229 H229 118.4
C228 C229 H229 118.4
C229 C230 C231 118.6(5)
C229 C230 H230 120.7
C231 C230 H230 120.7
C232 C231 C230 119.8(5)
C232 C231 H231 120.1
C230 C231 H231 120.1
C231 C232 C233 122.6(4)
C231 C232 H232 118.7
C233 C232 H232 118.7
C232 C233 C234 125.8(4)
C232 C233 C228 116.2(4)
C234 C233 C228 118.0(4)
C225 C234 C233 119.7(4)
C225 C234 C221 117.0(4)
C233 C234 C221 123.2(4)
N202 C235 C222 126.8(4)
N202 C235 H235 116.6
C222 C235 H235 116.6
O241 C241 C242 121.0(4)
O241 C241 C254 118.9(4)
C242 C241 C254 120.0(4)
C241 O241 Fe2 132.1(3)
C241 C242 C255 124.4(4)
C241 C242 C243 120.0(4)
C255 C242 C243 115.4(4)
C244 C243 C242 119.7(5)
C244 C243 H243 120.2
C242 C243 H243 120.2
C243 C244 C245 121.6(5)
C243 C244 H244 119.2
C245 C244 H244 119.2
C244 C245 C254 121.8(5)
C244 C245 C246 119.4(5)
C254 C245 C246 118.8(6)
C247 C246 C245 121.5(6)
C247 C246 H246 119.2
C245 C246 H246 119.2
C246 C247 C248 122.2(6)
C246 C247 H247 118.9
C248 C247 H247 118.9
C253 C248 C247 119.3(6)
C253 C248 C249 119.1(6)
C247 C248 C249 121.6(6)
C250 C249 C248 122.0(6)
C250 C249 H249 119.0
C248 C249 H249 119.0
C249 C250 C251 119.4(7)
C249 C250 H250 120.3
C251 C250 H250 120.3
C252 C251 C250 120.7(6)
C252 C251 H251 119.7
C250 C251 H251 119.7
C251 C252 C253 121.6(5)
C251 C252 H252 119.2
C253 C252 H252 119.2
C252 C253 C248 117.0(5)
C252 C253 C254 124.4(4)
C248 C253 C254 118.6(5)
C245 C254 C241 116.8(5)
C245 C254 C253 119.2(4)
C241 C254 C253 124.0(4)
N212 C255 C242 126.6(4)
N212 C255 H255 116.7
C242 C255 H255 116.7

loop_
_geom_bond_atom_site_label_1
_geom_bond_atom_site_label_2
_geom_bond_distance
C1 Cl2 1.741(5)
C1 Cl1 1.750(5)
C1 H1A 0.9900
C1 H1B 0.9900
C2 Cl3 1.743(5)
C2 Cl4 1.744(5)
C2 H2A 0.9900
C2 H2B 0.9900
Fe1 O121 1.893(2)
Fe1 O141 1.894(3)
Fe1 N102 2.008(3)
Fe1 N112 2.021(3)
Fe2 O241 1.879(3)
Fe2 O221 1.907(2)
Fe2 N202 2.010(3)
Fe2 N212 2.022(3)
C101 C102 1.379(5)
C101 C110 1.417(5)
C101 C111 1.501(5)
C102 C103 1.408(5)
C102 N102 1.426(4)
N102 C135 1.294(4)
C103 C104 1.355(5)
C103 H103 0.9500
C104 C105 1.404(5)
C104 H104 0.9500
C105 C106 1.406(5)
C105 C110 1.424(5)
C106 C107 1.348(5)
C106 H106 0.9500
C107 C108 1.405(5)
C107 H107 0.9500
C108 C109 1.363(5)
C108 H108 0.9500
C109 C110 1.408(5)
C109 H109 0.9500
C111 C112 1.365(5)
C111 C120 1.429(5)
C112 C113 1.421(5)
C112 N112 1.430(4)
N112 C155 1.290(4)
C113 C114 1.342(5)
C113 H113 0.9500
C114 C115 1.411(5)
C114 H114 0.9500
C115 C116 1.411(5)
C115 C120 1.419(5)
C116 C117 1.353(6)
C116 H116 0.9500
C117 C118 1.395(6)
C117 H117 0.9500
C118 C119 1.363(5)
C118 H118 0.9500
C119 C120 1.410(5)
C119 H119 0.9500
C121 O121 1.299(4)
C121 C122 1.405(5)
C121 C134 1.443(5)
C122 C123 1.417(5)
C122 C135 1.434(5)
C123 C124 1.351(6)
C123 H123 0.9500
C124 C125 1.424(6)
C124 H124 0.9500
C125 C134 1.398(6)
C125 C126 1.433(6)
C126 C127 1.341(7)
C126 H126 0.9500
C127 C128 1.398(7)
C127 H127 0.9500
C128 C129 1.395(7)
C128 C133 1.422(5)
C129 C130 1.354(7)
C129 H129 0.9500
C130 C131 1.382(6)
C130 H130 0.9500
C131 C132 1.360(6)
C131 H131 0.9500
C132 C133 1.409(6)
C132 H132 0.9500
C133 C134 1.460(6)
C135 H135 0.9500
C141 O141 1.326(4)
C141 C142 1.398(5)
C141 C154 1.443(5)
C142 C155 1.411(5)
C142 C143 1.419(5)
C143 C144 1.345(6)
C143 H143 0.9500
C144 C145 1.393(6)
C144 H144 0.9500
C145 C146 1.417(6)
C145 C154 1.418(6)
C146 C147 1.333(6)
C146 H146 0.9500
C147 C148 1.403(7)
C147 H147 0.9500
C148 C149 1.399(7)
C148 C153 1.427(6)
C149 C150 1.356(7)
C149 H149 0.9500
C150 C151 1.404(7)
C150 H150 0.9500
C151 C152 1.365(6)
C151 H151 0.9500
C152 C153 1.405(6)
C152 H152 0.9500
C153 C154 1.443(6)
C155 H155 0.9500
C201 C202 1.382(5)
C201 C210 1.414(5)
C201 C211 1.497(5)
C202 C203 1.409(5)
C202 N202 1.422(4)
N202 C235 1.285(4)
C203 C204 1.347(5)
C203 H203 0.9500
C204 C205 1.405(5)
C204 H204 0.9500
C205 C206 1.417(5)
C205 C210 1.423(5)
C206 C207 1.343(6)
C206 H206 0.9500
C207 C208 1.402(6)
C207 H207 0.9500
C208 C209 1.353(5)
C208 H208 0.9500
C209 C210 1.411(5)
C209 H209 0.9500
C211 C212 1.362(5)
C211 C220 1.423(5)
C212 C213 1.421(5)
C212 N212 1.426(5)
N212 C255 1.290(5)
C213 C214 1.353(6)
C213 H213 0.9500
C214 C215 1.405(6)
C214 H214 0.9500
C215 C216 1.402(6)
C215 C220 1.427(5)
C216 C217 1.359(6)
C216 H216 0.9500
C217 C218 1.390(6)
C217 H217 0.9500
C218 C219 1.351(5)
C218 H218 0.9500
C219 C220 1.419(5)
C219 H219 0.9500
C221 O221 1.311(4)
C221 C222 1.403(5)
C221 C234 1.438(5)
C222 C223 1.422(5)
C222 C235 1.424(5)
C223 C224 1.334(6)
C223 H223 0.9500
C224 C225 1.401(6)
C224 H224 0.9500
C225 C234 1.416(6)
C225 C226 1.425(6)
C226 C227 1.340(7)
C226 H226 0.9500
C227 C228 1.405(7)
C227 H227 0.9500
C228 C229 1.381(7)
C228 C233 1.444(6)
C229 C230 1.357(7)
C229 H229 0.9500
C230 C231 1.416(6)
C230 H230 0.9500
C231 C232 1.376(6)
C231 H231 0.9500
C232 C233 1.409(6)
C232 H232 0.9500
C233 C234 1.437(6)
C235 H235 0.9500
C241 O241 1.306(4)
C241 C242 1.409(6)
C241 C254 1.445(6)
C242 C255 1.412(6)
C242 C243 1.422(5)
C243 C244 1.364(7)
C243 H243 0.9500
C244 C245 1.381(7)
C244 H244 0.9500
C245 C254 1.421(6)
C245 C246 1.430(7)
C246 C247 1.328(8)
C246 H246 0.9500
C247 C248 1.422(8)
C247 H247 0.9500
C248 C253 1.415(6)
C248 C249 1.426(8)
C249 C250 1.320(8)
C249 H249 0.9500
C250 C251 1.391(7)
C250 H250 0.9500
C251 C252 1.376(6)
C251 H251 0.9500
C252 C253 1.397(6)
C252 H252 0.9500
C253 C254 1.461(6)
C255 H255 0.9500

loop_
_geom_torsion_atom_site_label_1
_geom_torsion_atom_site_label_2
_geom_torsion_atom_site_label_3
_geom_torsion_atom_site_label_4
_geom_torsion
C110 C101 C102 C103 -1.4(5)
C111 C101 C102 C103 176.6(3)
C110 C101 C102 N102 171.8(3)
C111 C101 C102 N102 -10.2(5)
C101 C102 N102 C135 98.5(4)
C103 C102 N102 C135 -88.1(4)
C101 C102 N102 Fe1 -72.6(4)
C103 C102 N102 Fe1 100.8(3)
O121 Fe1 N102 C135 9.4(3)
O141 Fe1 N102 C135 145.6(3)
N112 Fe1 N102 C135 -119.1(3)
O121 Fe1 N102 C102 180.0(2)
O141 Fe1 N102 C102 -43.8(3)
N112 Fe1 N102 C102 51.5(2)
C101 C102 C103 C104 -2.3(6)
N102 C102 C103 C104 -175.6(3)
C102 C103 C104 C105 3.4(6)
C103 C104 C105 C106 176.5(4)
C103 C104 C105 C110 -0.9(6)
C104 C105 C106 C107 -174.9(4)
C110 C105 C106 C107 2.6(6)
C105 C106 C107 C108 -0.5(6)
C106 C107 C108 C109 -1.8(6)
C107 C108 C109 C110 2.1(6)
C108 C109 C110 C101 177.9(4)
C108 C109 C110 C105 -0.1(5)
C102 C101 C110 C109 -174.1(3)
C111 C101 C110 C109 7.9(5)
C102 C101 C110 C105 3.9(5)
C111 C101 C110 C105 -174.1(3)
C104 C105 C110 C109 175.3(3)
C106 C105 C110 C109 -2.2(5)
C104 C105 C110 C101 -2.8(5)
C106 C105 C110 C101 179.7(3)
C102 C101 C111 C112 69.3(5)
C110 C101 C111 C112 -112.8(4)
C102 C101 C111 C120 -110.3(4)
C110 C101 C111 C120 67.7(5)
C120 C111 C112 C113 3.0(5)
C101 C111 C112 C113 -176.5(3)
C120 C111 C112 N112 178.3(3)
C101 C111 C112 N112 -1.3(5)
C111 C112 N112 C155 112.6(4)
C113 C112 N112 C155 -72.0(4)
C111 C112 N112 Fe1 -71.5(4)
C113 C112 N112 Fe1 103.9(3)
O121 Fe1 N112 C155 119.4(3)
O141 Fe1 N112 C155 -13.3(3)
N102 Fe1 N112 C155 -146.9(3)
O121 Fe1 N112 C112 -56.4(3)
O141 Fe1 N112 C112 171.0(2)
N102 Fe1 N112 C112 37.3(3)
C111 C112 C113 C114 -1.8(5)
N112 C112 C113 C114 -177.1(3)
C112 C113 C114 C115 -1.0(5)
C113 C114 C115 C116 -176.3(4)
C113 C114 C115 C120 2.2(5)
C114 C115 C116 C117 178.1(4)
C120 C115 C116 C117 -0.4(5)
C115 C116 C117 C118 2.3(6)
C116 C117 C118 C119 -1.7(6)
C117 C118 C119 C120 -0.8(6)
C118 C119 C120 C115 2.7(5)
C118 C119 C120 C111 -177.0(3)
C116 C115 C120 C119 -2.0(5)
C114 C115 C120 C119 179.4(3)
C116 C115 C120 C111 177.6(3)
C114 C115 C120 C111 -0.9(5)
C112 C111 C120 C119 178.0(3)
C101 C111 C120 C119 -2.5(5)
C112 C111 C120 C115 -1.7(5)
C101 C111 C120 C115 177.8(3)
C122 C121 O121 Fe1 1.9(5)
C134 C121 O121 Fe1 -176.4(2)
O141 Fe1 O121 C121 -150.3(3)
N102 Fe1 O121 C121 -6.5(3)
N112 Fe1 O121 C121 89.6(3)
O121 C121 C122 C123 -173.9(3)
C134 C121 C122 C123 4.4(6)
O121 C121 C122 C135 2.7(6)
C134 C121 C122 C135 -179.0(3)
C121 C122 C123 C124 -1.1(6)
C135 C122 C123 C124 -178.0(4)
C122 C123 C124 C125 -1.4(6)
C123 C124 C125 C134 0.6(6)
C123 C124 C125 C126 -179.4(4)
C134 C125 C126 C127 1.2(7)
C124 C125 C126 C127 -178.8(4)
C125 C126 C127 C128 -2.7(7)
C126 C127 C128 C129 -178.0(5)
C126 C127 C128 C133 1.1(7)
C127 C128 C129 C130 177.7(5)
C133 C128 C129 C130 -1.5(7)
C128 C129 C130 C131 1.3(8)
C129 C130 C131 C132 -0.6(8)
C130 C131 C132 C133 0.2(7)
C131 C132 C133 C128 -0.3(6)
C131 C132 C133 C134 179.5(4)
C129 C128 C133 C132 1.0(6)
C127 C128 C133 C132 -178.2(4)
C129 C128 C133 C134 -178.9(4)
C127 C128 C133 C134 1.9(6)
C124 C125 C134 C121 2.7(6)
C126 C125 C134 C121 -177.3(4)
C124 C125 C134 C133 -178.2(4)
C126 C125 C134 C133 1.8(6)
O121 C121 C134 C125 173.2(3)
C122 C121 C134 C125 -5.1(5)
O121 C121 C134 C133 -5.8(5)
C122 C121 C134 C133 175.8(3)
C132 C133 C134 C125 176.9(4)
C128 C133 C134 C125 -3.3(5)
C132 C133 C134 C121 -4.1(6)
C128 C133 C134 C121 175.8(4)
C102 N102 C135 C122 -178.6(3)
Fe1 N102 C135 C122 -8.6(5)
C121 C122 C135 N102 1.2(6)
C123 C122 C135 N102 178.0(3)
C142 C141 O141 Fe1 -11.1(5)
C154 C141 O141 Fe1 171.4(2)
O121 Fe1 O141 C141 -121.3(3)
N102 Fe1 O141 C141 113.1(3)
N112 Fe1 O141 C141 16.0(3)
O141 C141 C142 C155 -2.1(6)
C154 C141 C142 C155 175.4(3)
O141 C141 C142 C143 179.6(3)
C154 C141 C142 C143 -2.9(5)
C141 C142 C143 C144 1.4(6)
C155 C142 C143 C144 -177.0(4)
C142 C143 C144 C145 1.0(6)
C143 C144 C145 C146 176.0(4)
C143 C144 C145 C154 -2.0(6)
C144 C145 C146 C147 -175.3(4)
C154 C145 C146 C147 2.8(6)
C145 C146 C147 C148 -5.0(7)
C146 C147 C148 C149 -177.9(4)
C146 C147 C148 C153 1.9(7)
C147 C148 C149 C150 177.7(4)
C153 C148 C149 C150 -2.1(7)
C148 C149 C150 C151 -0.6(7)
C149 C150 C151 C152 2.1(7)
C150 C151 C152 C153 -0.9(6)
C151 C152 C153 C148 -1.9(6)
C151 C152 C153 C154 178.3(4)
C149 C148 C153 C152 3.3(6)
C147 C148 C153 C152 -176.5(4)
C149 C148 C153 C154 -176.9(4)
C147 C148 C153 C154 3.3(6)
C144 C145 C154 C141 0.5(6)
C146 C145 C154 C141 -177.4(3)
C144 C145 C154 C153 -179.5(4)
C146 C145 C154 C153 2.5(6)
O141 C141 C154 C145 179.5(3)
C142 C141 C154 C145 1.9(5)
O141 C141 C154 C153 -0.5(5)
C142 C141 C154 C153 -178.1(3)
C152 C153 C154 C145 174.4(4)
C148 C153 C154 C145 -5.4(5)
C152 C153 C154 C141 -5.6(6)
C148 C153 C154 C141 174.6(4)
C112 N112 C155 C142 -177.3(3)
Fe1 N112 C155 C142 7.0(5)
C141 C142 C155 N112 3.4(6)
C143 C142 C155 N112 -178.2(3)
C210 C201 C202 C203 4.3(5)
C211 C201 C202 C203 -172.4(3)
C210 C201 C202 N202 -171.8(3)
C211 C201 C202 N202 11.6(5)
C201 C202 N202 C235 -100.9(4)
C203 C202 N202 C235 83.0(4)
C201 C202 N202 Fe2 69.8(4)
C203 C202 N202 Fe2 -106.3(3)
O241 Fe2 N202 C235 -144.5(3)
O221 Fe2 N202 C235 -9.9(3)
N212 Fe2 N202 C235 119.5(3)
O241 Fe2 N202 C202 45.3(3)
O221 Fe2 N202 C202 179.9(2)
N212 Fe2 N202 C202 -50.7(2)
C201 C202 C203 C204 -0.7(6)
N202 C202 C203 C204 175.4(4)
C202 C203 C204 C205 -1.8(6)
C203 C204 C205 C206 -176.9(4)
C203 C204 C205 C210 0.6(6)
C204 C205 C206 C207 174.5(4)
C210 C205 C206 C207 -3.0(6)
C205 C206 C207 C208 0.8(7)
C206 C207 C208 C209 1.3(7)
C207 C208 C209 C210 -1.1(6)
C208 C209 C210 C201 -178.5(4)
C208 C209 C210 C205 -1.1(6)
C202 C201 C210 C209 172.0(3)
C211 C201 C210 C209 -11.4(5)
C202 C201 C210 C205 -5.4(5)
C211 C201 C210 C205 171.2(3)
C204 C205 C210 C209 -174.5(4)
C206 C205 C210 C209 3.1(5)
C204 C205 C210 C201 3.0(5)
C206 C205 C210 C201 -179.5(4)
C202 C201 C211 C212 -69.3(5)
C210 C201 C211 C212 114.1(4)
C202 C201 C211 C220 109.5(4)
C210 C201 C211 C220 -67.1(5)
C220 C211 C212 C213 -1.2(5)
C201 C211 C212 C213 177.6(3)
C220 C211 C212 N212 -178.3(3)
C201 C211 C212 N212 0.5(5)
C211 C212 N212 C255 -113.3(4)
C213 C212 N212 C255 69.5(4)
C211 C212 N212 Fe2 71.1(4)
C213 C212 N212 Fe2 -106.1(3)
O241 Fe2 N212 C255 13.8(3)
O221 Fe2 N212 C255 -118.4(3)
N202 Fe2 N212 C255 147.6(3)
O241 Fe2 N212 C212 -170.8(3)
O221 Fe2 N212 C212 57.0(3)
N202 Fe2 N212 C212 -37.0(3)
C211 C212 C213 C214 0.7(5)
N212 C212 C213 C214 177.8(3)
C212 C213 C214 C215 1.1(6)
C213 C214 C215 C216 176.2(4)
C213 C214 C215 C220 -2.2(5)
C214 C215 C216 C217 -177.7(4)
C220 C215 C216 C217 0.7(6)
C215 C216 C217 C218 -2.6(7)
C216 C217 C218 C219 1.4(7)
C217 C218 C219 C220 1.7(6)
C218 C219 C220 C211 175.6(4)
C218 C219 C220 C215 -3.4(5)
C212 C211 C220 C219 -179.0(3)
C201 C211 C220 C219 2.2(5)
C212 C211 C220 C215 0.0(5)
C201 C211 C220 C215 -178.8(3)
C216 C215 C220 C219 2.2(5)
C214 C215 C220 C219 -179.3(3)
C216 C215 C220 C211 -176.8(3)
C214 C215 C220 C211 1.7(5)
C222 C221 O221 Fe2 -5.1(5)
C234 C221 O221 Fe2 173.1(2)
O241 Fe2 O221 C221 151.9(3)
N202 Fe2 O221 C221 9.1(3)
N212 Fe2 O221 C221 -87.9(3)
O221 C221 C222 C223 175.1(3)
C234 C221 C222 C223 -3.2(5)
O221 C221 C222 C235 -1.5(6)
C234 C221 C222 C235 -179.7(3)
C221 C222 C223 C224 -0.7(6)
C235 C222 C223 C224 176.1(4)
C222 C223 C224 C225 2.4(6)
C223 C224 C225 C234 -0.1(6)
C223 C224 C225 C226 -179.2(4)
C224 C225 C226 C227 176.6(4)
C234 C225 C226 C227 -2.5(7)
C225 C226 C227 C228 3.2(7)
C226 C227 C228 C229 179.5(5)
C226 C227 C228 C233 0.2(7)
C227 C228 C229 C230 -176.4(5)
C233 C228 C229 C230 2.9(7)
C228 C229 C230 C231 -1.0(8)
C229 C230 C231 C232 -0.5(7)
C230 C231 C232 C233 -0.1(7)
C231 C232 C233 C234 -177.9(4)
C231 C232 C233 C228 1.8(6)
C229 C228 C233 C232 -3.2(6)
C227 C228 C233 C232 176.2(4)
C229 C228 C233 C234 176.6(4)
C227 C228 C233 C234 -4.1(6)
C224 C225 C234 C233 179.4(4)
C226 C225 C234 C233 -1.5(6)
C224 C225 C234 C221 -3.6(6)
C226 C225 C234 C221 175.4(4)
C232 C233 C234 C225 -175.6(4)
C228 C233 C234 C225 4.7(5)
C232 C233 C234 C221 7.7(6)
C228 C233 C234 C221 -172.1(3)
O221 C221 C234 C225 -173.1(3)
C222 C221 C234 C225 5.2(5)
O221 C221 C234 C233 3.8(5)
C222 C221 C234 C233 -178.0(4)
C202 N202 C235 C222 177.7(3)
Fe2 N202 C235 C222 8.0(5)
C221 C222 C235 N202 -0.6(6)
C223 C222 C235 N202 -177.2(4)
C242 C241 O241 Fe2 7.7(5)
C254 C241 O241 Fe2 -174.1(2)
O221 Fe2 O241 C241 123.9(3)
N202 Fe2 O241 C241 -112.3(3)
N212 Fe2 O241 C241 -14.1(3)
O241 C241 C242 C255 4.2(6)
C254 C241 C242 C255 -174.0(4)
O241 C241 C242 C243 -179.6(3)
C254 C241 C242 C243 2.1(5)
C241 C242 C243 C244 -1.7(6)
C255 C242 C243 C244 174.8(4)
C242 C243 C244 C245 -0.7(7)
C243 C244 C245 C254 2.6(7)
C243 C244 C245 C246 -174.7(4)
C244 C245 C246 C247 176.0(5)
C254 C245 C246 C247 -1.5(7)
C245 C246 C247 C248 3.5(8)
C246 C247 C248 C253 -0.3(8)
C246 C247 C248 C249 178.3(5)
C253 C248 C249 C250 1.1(8)
C247 C248 C249 C250 -177.6(5)
C248 C249 C250 C251 2.8(9)
C249 C250 C251 C252 -4.0(8)
C250 C251 C252 C253 1.4(7)
C251 C252 C253 C248 2.4(6)
C251 C252 C253 C254 -177.9(4)
C247 C248 C253 C252 175.1(4)
C249 C248 C253 C252 -3.6(6)
C247 C248 C253 C254 -4.6(6)
C249 C248 C253 C254 176.7(4)
C244 C245 C254 C241 -2.1(6)
C246 C245 C254 C241 175.3(4)
C244 C245 C254 C253 179.1(4)
C246 C245 C254 C253 -3.5(6)
O241 C241 C254 C245 -178.5(3)
C242 C241 C254 C245 -0.3(5)
O241 C241 C254 C253 0.2(6)
C242 C241 C254 C253 178.5(4)
C252 C253 C254 C245 -173.2(4)
C248 C253 C254 C245 6.5(6)
C252 C253 C254 C241 8.1(6)
C248 C253 C254 C241 -172.2(4)
C212 N212 C255 C242 176.0(3)
Fe2 N212 C255 C242 -8.7(5)
C241 C242 C255 N212 -2.9(6)
C243 C242 C255 N212 -179.2(4)
